data_9009337
loop_
_publ_author_name
'Quint, R.'

_publ_section_title
;Description and crystal structure of amstallite,
 CaAl(OH)2[Al0.8Si3.2O8(OH)2]*[(H2O)0.8Cl0.2], a new mineral from Amstall,
 Austria Locality: Amstall, Austria
;
_journal_name_full 'Neues Jahrbuch fur Mineralogie, Monatshefte'
_journal_page_first 253
_journal_page_last 262
_journal_volume 1987
_journal_year 1987
_chemical_compound_source 'Amstall, Austria'
_chemical_formula_sum 'Al1.8 Ca Cl0.2 H8 O12.8 Si3.2'
_chemical_name_mineral Amstallite
_space_group_IT_number 15
_symmetry_space_group_name_Hall '-C 2yc'
_symmetry_space_group_name_H-M 'C 1 2/c 1'
_cell_angle_alpha 90
_cell_angle_beta 100.86
_cell_angle_gamma 90
_cell_formula_units_Z 4
_cell_length_a 18.830
_cell_length_b 11.517
_cell_length_c 5.190
_cell_volume 1105.372
_database_code_amcsd 0014815
_exptl_crystal_density_diffrn 2.394
_cod_original_formula_sum 'Ca Al1.8 Si3.2 O12.8 Cl.2 H8'
_cod_database_code 9009337

loop_
_space_group_symop_operation_xyz
x,y,z
1/2+x,1/2+y,z
x,-y,1/2+z
1/2+x,1/2-y,1/2+z
-x,y,1/2-z
1/2-x,1/2+y,1/2-z
-x,-y,-z
1/2-x,1/2-y,-z

loop_
_atom_site_aniso_label
_atom_site_aniso_U_11
_atom_site_aniso_U_22
_atom_site_aniso_U_33
_atom_site_aniso_U_12
_atom_site_aniso_U_13
_atom_site_aniso_U_23
Ca 0.02250 0.01440 0.01130 0.00000 0.00510 0.00000
Al 0.01000 0.01110 0.00790 0.00000 0.00140 0.00000
Si1 0.01070 0.01260 0.01150 -0.00080 0.00220 -0.00160
Al1 0.01070 0.01260 0.01150 -0.00080 0.00220 -0.00160
Si2 0.01050 0.01350 0.01470 -0.00280 0.00310 -0.00220
O1 0.02790 0.02570 0.01670 0.00180 0.00470 -0.00190
O2 0.02250 0.02270 0.02240 -0.00980 0.00310 -0.00710
O3 0.01610 0.02430 0.04270 0.00130 0.00680 -0.01090
O4 0.01260 0.01750 0.01220 -0.00540 0.00310 -0.00300
O5 0.02930 0.03320 0.01760 -0.01360 0.00370 0.00670
O6 0.00850 0.01520 0.01050 0.00140 0.00130 0.00040
Cl 0.10650 0.04770 0.05940 -0.04080 0.01620 -0.00890
Wat7 0.10650 0.04770 0.05940 -0.04080 0.01620 -0.00890

loop_
_atom_site_label
_atom_site_fract_x
_atom_site_fract_y
_atom_site_fract_z
_atom_site_occupancy
_atom_site_U_iso_or_equiv
_atom_site_type_symbol
_atom_site_attached_hydrogens
Ca 0.50000 0.25860 0.25000 1.00000 ? Ca 0
Al 0.50000 0.43520 0.75000 1.00000 ? Al 0
Si1 0.22920 0.42460 0.66550 0.60000 ? Si 0
Al1 0.22920 0.42460 0.66550 0.40000 ? Al 0
Si2 0.36646 0.27280 0.64890 1.00000 ? Si 0
O1 0.21290 0.53480 0.45630 1.00000 ? O 0
O2 0.32700 0.18390 0.43030 1.00000 ? O 0
O3 0.31410 0.37950 0.69030 1.00000 ? O 0
O4 0.43880 0.32250 0.57210 1.00000 ? O 0
O5 0.39150 0.20460 0.93080 1.00000 ? O 0
O6 0.55080 0.44290 0.46140 1.00000 ? O 0
Cl 0.48880 0.03890 0.29430 0.10000 ? Cl 0
Wat7 0.48880 0.03890 0.29430 0.40000 ? O 2
H1 0.36500 0.16400 0.96400 1.00000 0.00440 H 0
H2 0.58400 0.44600 0.49000 1.00000 0.00440 H 0

loop_
_cod_changelog_entry_id
_cod_changelog_entry_author
_cod_changelog_entry_date
_cod_changelog_entry_text
1
;cod-tools version 3.8.0
Id: cif_guess_AMCSD_atom_types 9581 2023-05-17 12:35:41Z saulius
;
2023-05-18T11:40:14+03:00
;Derived atom types and hydrogen counts
from atom names that follow the AMCSD naming convention
(Wat == water, O-H == hydroxyl).
;

loop_
_cod_related_entry_id
_cod_related_entry_database
_cod_related_entry_code
1 AMCSD 0014815
